data_7713222
loop_
_publ_author_name
'Takano, Rina'
'Masuda, Koki'
'Cho, Keigo'
'Kitagawa, Yasutaka'
'Ishida, Takayuki'

_publ_section_title
;
 Bilayered lanthanide squarate hydrates (Ln = Eu to Lu) and magnetization
 reversal barriers of 21 K for Ln = Tm and 57 K for Yb.
;
_journal_name_full 'Dalton transactions (Cambridge, England : 2003)'
_journal_paper_doi 10.1039/d2dt03878a
_journal_year 2023
_chemical_formula_moiety 'C12 H16 Ho2 O20'
_chemical_formula_sum 'C12 H16 Ho2 O20'
_chemical_formula_weight 810.11
_chemical_name_common '[Ho2(C4O4)3(H2O)8]n'
_chemical_name_systematic 'holmium(III) squarate'
_space_group_crystal_system monoclinic
_space_group_IT_number 7
_space_group_name_Hall 'P -2yc'
_space_group_name_H-M_alt 'P 1 c 1'
_atom_sites_solution_hydrogens difmap
_atom_sites_solution_primary dual
_audit_creation_date 2022-11-10
_audit_creation_method
;
Olex2 1.5-ac5-018
(compiled 2021.09.08 svn.r13c46975 for Rigaku Oxford Diffraction, GUI svn.r6396)
;
_audit_update_record
;
2022-11-10 deposited with the CCDC.	2023-06-01 downloaded from the CCDC.
;
_cell_angle_alpha 90
_cell_angle_beta 95.907(6)
_cell_angle_gamma 90
_cell_formula_units_Z 2
_cell_length_a 11.9195(7)
_cell_length_b 8.1486(5)
_cell_length_c 10.0126(6)
_cell_measurement_reflns_used 3339
_cell_measurement_temperature 295.3(3)
_cell_measurement_theta_max 30.6970
_cell_measurement_theta_min 3.1530
_cell_volume 967.33(10)
_computing_cell_refinement 'CrysAlisPro 1.171.41.104a (Rigaku OD, 2021)'
_computing_data_collection 'CrysAlisPro 1.171.41.104a (Rigaku OD, 2021)'
_computing_data_reduction 'CrysAlisPro 1.171.41.104a (Rigaku OD, 2021)'
_computing_molecular_graphics 'Olex2 1.5-ac5-018 (Dolomanov et al., 2009)'
_computing_publication_material 'Olex2 1.5-ac5-018 (Dolomanov et al., 2009)'
_computing_structure_refinement 'SHELXL 2014/7 (Sheldrick, 2015)'
_computing_structure_solution 'SHELXT 2014/5 (Sheldrick, 2014)'
_diffrn_ambient_environment air
_diffrn_ambient_temperature 295.3(3)
_diffrn_detector 'Hybrid Pixel Array Detector'
_diffrn_detector_area_resol_mean 10.0000
_diffrn_measured_fraction_theta_full 0.999
_diffrn_measured_fraction_theta_max 0.859
_diffrn_measurement_details
;
List of Runs (angles in degrees, time in seconds):

  # Type    Start    End  Width  t~exp~   \w     \q     \k     \f   Frames
#--------------------------------------------------------------------------
  1  \w    -53.00 -17.00   0.50   15.74    --    5.00  45.00   0.00   72
  2  \w    -98.00  78.00   0.50   15.74    --  -10.80  45.00  90.00  352
  3  \w    -54.00  21.00   0.50   15.74    --  -10.80  45.00  30.00  150
;
_diffrn_measurement_device 'four-circle diffractometer'
_diffrn_measurement_device_type 'XtaLAB AFC10 (RINC): fixed-chi single'
_diffrn_measurement_method '\w scans'
_diffrn_orient_matrix_type 'CrysAlisPro convention (1999,Acta A55,543-557)'
_diffrn_orient_matrix_UB_11 -0.0153713000
_diffrn_orient_matrix_UB_12 0.0357371000
_diffrn_orient_matrix_UB_13 0.0600793000
_diffrn_orient_matrix_UB_21 -0.0457561000
_diffrn_orient_matrix_UB_22 -0.0558479000
_diffrn_orient_matrix_UB_23 -0.0001971000
_diffrn_orient_matrix_UB_31 0.0353619000
_diffrn_orient_matrix_UB_32 -0.0562223000
_diffrn_orient_matrix_UB_33 0.0384093000
_diffrn_radiation_monochromator mirror
_diffrn_radiation_probe x-ray
_diffrn_radiation_type 'Mo K\a'
_diffrn_radiation_wavelength 0.71073
_diffrn_reflns_av_R_equivalents 0.0233
_diffrn_reflns_av_unetI/netI 0.0325
_diffrn_reflns_Laue_measured_fraction_full 0.999
_diffrn_reflns_Laue_measured_fraction_max 0.859
_diffrn_reflns_limit_h_max 12
_diffrn_reflns_limit_h_min -17
_diffrn_reflns_limit_k_max 9
_diffrn_reflns_limit_k_min -11
_diffrn_reflns_limit_l_max 12
_diffrn_reflns_limit_l_min -13
_diffrn_reflns_number 8074
_diffrn_reflns_point_group_measured_fraction_full 0.770
_diffrn_reflns_point_group_measured_fraction_max 0.597
_diffrn_reflns_theta_full 25.242
_diffrn_reflns_theta_max 30.601
_diffrn_reflns_theta_min 2.499
_diffrn_source 'Rotating-anode X-ray tube (dual wavelength)'
_diffrn_source_type 'Rigaku (Mo) X-ray DW Source'
_exptl_absorpt_coefficient_mu 8.228
_exptl_absorpt_correction_T_max 1.00000
_exptl_absorpt_correction_T_min 0.57368
_exptl_absorpt_correction_type multi-scan
_exptl_absorpt_process_details
;
CrysAlisPro 1.171.41.104a (Rigaku Oxford Diffraction, 2021)
Empirical absorption correction using spherical harmonics,
implemented in SCALE3 ABSPACK scaling algorithm.
;
_exptl_crystal_colour 'clear light pink'
_exptl_crystal_colour_lustre clear
_exptl_crystal_colour_modifier light
_exptl_crystal_colour_primary pink
_exptl_crystal_density_diffrn 2.781
_exptl_crystal_description plate
_exptl_crystal_F_000 764
_exptl_crystal_preparation 'Magnetic properties'
_exptl_crystal_size_max 0.37
_exptl_crystal_size_mid 0.281
_exptl_crystal_size_min 0.043
_refine_diff_density_max 0.743
_refine_diff_density_min -0.835
_refine_diff_density_rms 0.132
_refine_ls_abs_structure_details
;
 Flack x determined using 856 quotients [(I+)-(I-)]/[(I+)+(I-)]
 (Parsons, Flack and Wagner, Acta Cryst. B69 (2013) 249-259).
;
_refine_ls_abs_structure_Flack -0.020(19)
_refine_ls_extinction_coef 0.00166(18)
_refine_ls_extinction_expression Fc^*^=kFc[1+0.001xFc^2^\l^3^/sin(2\q)]^-1/4^
_refine_ls_extinction_method 'SHELXL-2014/7 (Sheldrick 2014'
_refine_ls_goodness_of_fit_ref 1.007
_refine_ls_hydrogen_treatment constr
_refine_ls_matrix_type full
_refine_ls_number_parameters 326
_refine_ls_number_reflns 3550
_refine_ls_number_restraints 86
_refine_ls_restrained_S_all 0.995
_refine_ls_R_factor_all 0.0224
_refine_ls_R_factor_gt 0.0195
_refine_ls_shift/su_max 0.001
_refine_ls_shift/su_mean 0.000
_refine_ls_structure_factor_coef Fsqd
_refine_ls_weighting_details 'w=1/[\s^2^(Fo^2^)+(0.0204P)^2^+0.0969P] where P=(Fo^2^+2Fc^2^)/3'
_refine_ls_weighting_scheme calc
_refine_ls_wR_factor_gt 0.0478
_refine_ls_wR_factor_ref 0.0496
_reflns_Friedel_coverage 0.387
_reflns_Friedel_fraction_full 0.540
_reflns_Friedel_fraction_max 0.333
_reflns_number_gt 3180
_reflns_number_total 3550
_reflns_threshold_expression 'I > 2\s(I)'
_cod_data_source_file d2dt03878a2.cif
_cod_data_source_block ho_sq_syn20211020_a_auto
_cod_database_code 7713222
_shelx_shelxl_version_number 2014/7
_chemical_oxdiff_formula C12H16O20Ho2
_shelx_space_group_comment
;
The symmetry employed for this shelxl refinement is uniquely defined
by the following loop, which should always be used as a source of
symmetry information in preference to the above space-group names.
They are only intended as comments.
;
_shelx_estimated_absorpt_t_max 0.719
_shelx_estimated_absorpt_t_min 0.151
_olex2_refinement_description
;
1. Fixed Uiso
 At 1.5 times of:
  All O(H,H) groups
2. Uiso/Uaniso restraints and constraints
C1 \\sim C2 \\sim C3 \\sim C4: within 2A with sigma of 0.04 and sigma for
terminal atoms of 0.08 within 2A
C9 \\sim C10 \\sim C11 \\sim C12: within 2A with sigma of 0.04 and sigma for
terminal atoms of 0.08 within 2A
3. Rigid body (RIGU) restrains
 C1, C2, C3, C4
 with sigma for 1-2 distances of 0.004 and sigma for 1-3 distances of 0.004
 C9, C10, C11, C12
 with sigma for 1-2 distances of 0.004 and sigma for 1-3 distances of 0.004
4.a Free rotating group:
 O14(H14A,H14B), O15(H15A,H15B), O16(H16A,H16B), O18(H18A,H18B), O19(H19A,H19B)
4.b Rotating group:
 O13(H13A,H13B), O17(H17A,H17B), O20(H20A,H20B)
;
_olex2_submission_special_instructions 'No special instructions were received'
_oxdiff_exptl_absorpt_empirical_details
;
Empirical correction (ABSPACK) includes:
- Absorption correction using spherical harmonics
- Frame scaling
;
_oxdiff_exptl_absorpt_empirical_full_max 1.627
_oxdiff_exptl_absorpt_empirical_full_min 0.785

loop_
_space_group_symop_operation_xyz
'x, y, z'
'x, -y, z+1/2'

loop_
_atom_site_label
_atom_site_type_symbol
_atom_site_fract_x
_atom_site_fract_y
_atom_site_fract_z
_atom_site_U_iso_or_equiv
_atom_site_adp_type
_atom_site_occupancy
_atom_site_site_symmetry_order
_atom_site_calc_flag
_atom_site_refinement_flags_posn
_atom_site_refinement_flags_adp
_atom_site_refinement_flags_occupancy
_atom_site_disorder_assembly
_atom_site_disorder_group
C1 C 0.1504(7) 0.3714(8) 0.6168(9) 0.0174(16) Uani 1 1 d . U . . .
C2 C 0.1166(8) 0.2087(9) 0.6646(9) 0.0144(15) Uani 1 1 d . U . . .
C3 C 0.1746(7) 0.1299(8) 0.5592(8) 0.0140(16) Uani 1 1 d . U . . .
C4 C 0.1992(7) 0.2882(9) 0.5032(8) 0.0148(15) Uani 1 1 d . U . . .
C5 C 0.4730(5) 0.9886(6) 0.5810(6) 0.0152(11) Uani 1 1 d . . . . .
C6 C 0.4544(6) 1.1602(7) 0.6124(7) 0.0164(13) Uani 1 1 d . . . . .
C7 C 0.5263(5) 1.2060(7) 0.5076(6) 0.0165(12) Uani 1 1 d . . . . .
C8 C 0.5548(5) 1.0335(6) 0.4880(6) 0.0160(12) Uani 1 1 d . . . . .
C9 C 0.8210(7) 0.3680(8) 0.5606(8) 0.0141(16) Uani 1 1 d . U . . .
C10 C 0.8003(7) 0.2070(9) 0.6174(8) 0.0143(15) Uani 1 1 d . U . . .
C11 C 0.8498(7) 0.1266(8) 0.5086(8) 0.0141(16) Uani 1 1 d . U . . .
C12 C 0.8781(8) 0.2875(9) 0.4571(8) 0.0139(15) Uani 1 1 d . U . . .
O1 O 0.1472(5) 0.5142(5) 0.6606(6) 0.0223(12) Uani 1 1 d . . . . .
O2 O 0.0671(6) 0.1607(6) 0.7602(6) 0.0274(16) Uani 1 1 d . . . . .
O3 O 0.2016(6) -0.0163(5) 0.5356(6) 0.0173(12) Uani 1 1 d . . . . .
O4 O 0.2475(6) 0.3390(5) 0.4058(6) 0.0226(14) Uani 1 1 d . . . . .
O5 O 0.4327(5) 0.8534(5) 0.6179(7) 0.0215(13) Uani 1 1 d . . . . .
O6 O 0.4026(5) 1.2338(5) 0.6949(5) 0.0225(11) Uani 1 1 d . . . . .
O7 O 0.5518(5) 1.3356(5) 0.4501(5) 0.0277(13) Uani 1 1 d . . . . .
O8 O 0.6205(5) 0.9631(5) 0.4184(6) 0.0222(11) Uani 1 1 d . . . . .
O9 O 0.7936(6) 0.5132(5) 0.5864(6) 0.0170(12) Uani 1 1 d . . . . .
O10 O 0.7530(5) 0.1554(4) 0.7177(5) 0.0173(12) Uani 1 1 d . . . . .
O11 O 0.8613(5) -0.0151(5) 0.4648(6) 0.0223(11) Uani 1 1 d . . . . .
O12 O 0.9272(6) 0.3377(5) 0.3589(7) 0.0215(13) Uani 1 1 d . . . . .
O13 O 0.3973(5) 0.5560(5) 0.7217(6) 0.0242(12) Uani 1 1 d . . . . .
H13A H 0.3680 0.4602 0.7149 0.036 Uiso 1 1 d R U . . .
H13B H 0.4255 0.5619 0.8037 0.036 Uiso 1 1 d R U . . .
O14 O 0.2512(8) 0.6724(6) 0.4518(7) 0.0427(19) Uani 1 1 d G . . . .
H14A H 0.2643 0.5789 0.4198 0.064 Uiso 1 1 d G U . . .
H14B H 0.3037 0.7330 0.4285 0.064 Uiso 1 1 d G U . . .
O15 O 0.0796(5) 0.8325(6) 0.7304(7) 0.0253(14) Uani 1 1 d G . . . .
H15A H 0.0234 0.7810 0.7543 0.038 Uiso 1 1 d G U . . .
H15B H 0.0616 0.9322 0.7363 0.038 Uiso 1 1 d G U . . .
O16 O 0.3062(6) 0.9799(6) 0.8134(6) 0.0195(12) Uani 1 1 d G . . . .
H16A H 0.2933 1.0100 0.8909 0.029 Uiso 1 1 d G U . . .
H16B H 0.3406 1.0597 0.7826 0.029 Uiso 1 1 d G U . . .
O17 O 0.7576(7) 0.8221(4) 0.6747(7) 0.0277(12) Uani 1 1 d . . . . .
H17A H 0.7787 0.9223 0.6846 0.042 Uiso 1 1 d R U . . .
H17B H 0.8097 0.7681 0.7218 0.042 Uiso 1 1 d R U . . .
O18 O 0.5764(6) 0.6471(5) 0.5139(7) 0.0297(15) Uani 1 1 d G . . . .
H18A H 0.5576 0.5474 0.5135 0.045 Uiso 1 1 d G U . . .
H18B H 0.5228 0.6960 0.5462 0.045 Uiso 1 1 d G U . . .
O19 O 0.6879(6) 0.5235(6) 0.3070(6) 0.0218(12) Uani 1 1 d G . . . .
H19A H 0.7168 0.4862 0.2402 0.033 Uiso 1 1 d G U . . .
H19B H 0.6512 0.4438 0.3345 0.033 Uiso 1 1 d G U . . .
O20 O 0.9227(5) 0.6643(6) 0.3925(6) 0.0239(14) Uani 1 1 d . . . . .
H20A H 0.9183 0.5681 0.3586 0.036 Uiso 1 1 d R U . . .
H20B H 0.9450 0.7239 0.3301 0.036 Uiso 1 1 d R U . . .
Ho1 Ho 0.25528(2) 0.75551(2) 0.67900(2) 0.01239(14) Uani 1 1 d . . . . .
Ho2 Ho 0.74534(2) 0.74843(3) 0.44334(2) 0.01179(14) Uani 1 1 d . . . . .

loop_
_atom_site_aniso_label
_atom_site_aniso_U_11
_atom_site_aniso_U_22
_atom_site_aniso_U_33
_atom_site_aniso_U_23
_atom_site_aniso_U_13
_atom_site_aniso_U_12
C1 0.021(4) 0.020(3) 0.012(4) 0.000(3) 0.002(3) -0.001(3)
C2 0.015(4) 0.012(2) 0.016(4) -0.003(3) 0.001(3) -0.004(3)
C3 0.015(4) 0.015(3) 0.013(4) -0.001(2) 0.005(3) -0.004(3)
C4 0.017(4) 0.015(2) 0.012(4) 0.000(3) -0.001(3) -0.002(3)
C5 0.013(3) 0.010(2) 0.023(3) 0.002(2) 0.004(2) 0.002(2)
C6 0.016(3) 0.013(3) 0.020(3) 0.001(2) 0.000(3) 0.003(2)
C7 0.018(3) 0.011(2) 0.021(3) 0.000(2) 0.003(3) -0.002(2)
C8 0.017(3) 0.010(2) 0.022(3) 0.0021(19) 0.005(2) 0.001(2)
C9 0.017(4) 0.014(3) 0.011(4) 0.001(2) -0.003(3) 0.006(3)
C10 0.019(4) 0.012(2) 0.012(4) 0.002(3) 0.002(3) -0.001(4)
C11 0.012(4) 0.014(3) 0.016(4) 0.000(2) 0.002(3) 0.001(2)
C12 0.015(4) 0.012(2) 0.014(4) 0.001(3) 0.002(3) 0.008(3)
O1 0.026(3) 0.010(2) 0.032(3) -0.0065(19) 0.009(2) 0.000(2)
O2 0.043(4) 0.019(3) 0.024(3) 0.006(2) 0.023(3) 0.010(2)
O3 0.026(3) 0.011(2) 0.016(3) 0.0009(19) 0.009(2) -0.001(2)
O4 0.040(4) 0.014(3) 0.015(3) 0.0017(18) 0.012(3) 0.000(2)
O5 0.022(3) 0.010(2) 0.035(3) 0.0018(19) 0.015(3) 0.001(2)
O6 0.027(3) 0.013(2) 0.030(3) -0.0052(17) 0.013(2) -0.0008(18)
O7 0.039(3) 0.013(2) 0.034(3) 0.0030(19) 0.011(3) -0.006(2)
O8 0.023(3) 0.018(2) 0.028(3) 0.0030(18) 0.016(2) 0.0011(19)
O9 0.029(3) 0.009(2) 0.014(3) 0.0010(18) 0.010(2) 0.005(2)
O10 0.025(3) 0.012(2) 0.015(3) -0.0029(15) 0.005(3) -0.006(2)
O11 0.029(3) 0.014(2) 0.025(3) -0.0062(19) 0.007(2) -0.004(2)
O12 0.030(4) 0.014(3) 0.023(3) 0.0031(19) 0.017(3) 0.002(2)
O13 0.029(3) 0.012(2) 0.032(3) 0.0029(18) 0.006(2) 0.0036(19)
O14 0.094(6) 0.016(3) 0.020(3) -0.004(2) 0.014(3) -0.016(3)
O15 0.022(3) 0.016(3) 0.041(4) 0.006(2) 0.018(3) -0.003(2)
O16 0.031(3) 0.013(2) 0.016(3) -0.0032(19) 0.009(2) -0.007(2)
O17 0.051(4) 0.014(2) 0.018(3) -0.003(2) 0.000(2) 0.000(3)
O18 0.031(4) 0.013(2) 0.050(4) -0.007(2) 0.025(3) -0.004(2)
O19 0.031(3) 0.017(2) 0.019(3) -0.006(2) 0.012(2) -0.006(2)
O20 0.026(3) 0.012(2) 0.036(4) 0.0037(19) 0.015(3) 0.004(2)
Ho1 0.0174(4) 0.00849(19) 0.0122(4) -0.00001(19) 0.0059(2) 0.0002(2)
Ho2 0.0169(4) 0.00737(19) 0.0121(4) -0.00009(10) 0.0063(2) 0.00037(11)

loop_
_atom_type_symbol
_atom_type_description
_atom_type_scat_dispersion_real
_atom_type_scat_dispersion_imag
_atom_type_scat_source
C C 0.0033 0.0016 'International Tables Vol C Tables 4.2.6.8 and 6.1.1.4'
H H 0.0000 0.0000 'International Tables Vol C Tables 4.2.6.8 and 6.1.1.4'
Ho Ho -0.2175 4.6783 'International Tables Vol C Tables 4.2.6.8 and 6.1.1.4'
O O 0.0106 0.0060 'International Tables Vol C Tables 4.2.6.8 and 6.1.1.4'

loop_
_geom_angle_atom_site_label_1
_geom_angle_atom_site_label_2
_geom_angle_atom_site_label_3
_geom_angle
_geom_angle_site_symmetry_1
_geom_angle_site_symmetry_3
_geom_angle_publ_flag
C2 C1 C4 88.9(6) . . ?
O1 C1 C2 134.8(8) . . ?
O1 C1 C4 136.1(7) . . ?
C3 C2 C1 89.7(6) . . ?
O2 C2 C1 134.5(7) . . ?
O2 C2 C3 135.6(7) . . ?
C4 C3 C2 91.0(6) . . ?
O3 C3 C2 134.0(7) . . ?
O3 C3 C4 134.6(7) . . ?
C3 C4 C1 89.9(6) . . ?
O4 C4 C1 133.6(7) . . ?
O4 C4 C3 136.4(8) . . ?
C6 C5 C8 91.4(4) . . ?
O5 C5 C6 134.4(5) . . ?
O5 C5 C8 134.3(5) . . ?
C5 C6 C7 88.7(4) . . ?
O6 C6 C5 135.1(6) . . ?
O6 C6 C7 136.2(5) . . ?
C8 C7 C6 90.7(4) . . ?
O7 C7 C6 136.7(6) . . ?
O7 C7 C8 132.5(5) . . ?
C5 C8 C7 88.6(4) . . ?
O8 C8 C5 138.0(5) . . ?
O8 C8 C7 133.4(5) . . ?
C12 C9 C10 89.0(5) . . ?
O9 C9 C10 134.8(7) . . ?
O9 C9 C12 136.1(7) . . ?
C11 C10 C9 90.9(6) . . ?
O10 C10 C9 135.3(8) . . ?
O10 C10 C11 133.8(7) . . ?
C10 C11 C12 89.2(6) . . ?
O11 C11 C10 138.7(7) . . ?
O11 C11 C12 132.0(7) . . ?
C9 C12 C11 90.6(6) . . ?
O12 C12 C9 134.2(7) . . ?
O12 C12 C11 135.1(7) . . ?
C1 O1 Ho1 140.7(5) . . ?
C3 O3 Ho1 132.7(5) . 1_545 ?
C4 O4 Ho1 133.9(5) . 2_564 ?
C5 O5 Ho1 137.0(4) . . ?
C8 O8 Ho2 137.0(4) . . ?
C9 O9 Ho2 132.1(5) . . ?
C10 O10 Ho2 134.2(4) . 2_565 ?
C11 O11 Ho2 134.5(5) . 1_545 ?
H13A O13 H13B 104.1 . . ?
Ho1 O13 H13A 109.6 . . ?
Ho1 O13 H13B 109.9 . . ?
H14A O14 H14B 104.5 . . ?
Ho1 O14 H14A 129.3 . . ?
Ho1 O14 H14B 98.9 . . ?
H15A O15 H15B 104.1 . . ?
Ho1 O15 H15A 134.1 . . ?
Ho1 O15 H15B 121.5 . . ?
H16A O16 H16B 104.7 . . ?
Ho1 O16 H16A 134.7 . . ?
Ho1 O16 H16B 120.3 . . ?
H17A O17 H17B 103.7 . . ?
Ho2 O17 H17A 109.8 . . ?
Ho2 O17 H17B 111.8 . . ?
H18A O18 H18B 104.3 . . ?
Ho2 O18 H18A 124.9 . . ?
Ho2 O18 H18B 130.8 . . ?
H19A O19 H19B 104.5 . . ?
Ho2 O19 H19A 128.8 . . ?
Ho2 O19 H19B 122.7 . . ?
H20A O20 H20B 104.0 . . ?
Ho2 O20 H20A 109.7 . . ?
Ho2 O20 H20B 110.5 . . ?
O1 Ho1 O3 119.5(2) . 1_565 ?
O1 Ho1 O4 74.46(18) . 2_565 ?
O1 Ho1 O5 138.57(19) . . ?
O1 Ho1 O13 79.30(17) . . ?
O1 Ho1 O14 74.23(19) . . ?
O3 Ho1 O4 141.19(19) 1_565 2_565 ?
O3 Ho1 O5 77.13(19) 1_565 . ?
O5 Ho1 O4 117.9(2) . 2_565 ?
O13 Ho1 O3 142.0(2) . 1_565 ?
O13 Ho1 O4 72.84(19) . 2_565 ?
O13 Ho1 O5 68.86(17) . . ?
O13 Ho1 O14 85.4(2) . . ?
O14 Ho1 O3 70.66(19) . 1_565 ?
O14 Ho1 O4 144.56(13) . 2_565 ?
O14 Ho1 O5 77.4(3) . . ?
O15 Ho1 O1 74.96(19) . . ?
O15 Ho1 O3 74.2(2) . 1_565 ?
O15 Ho1 O4 75.6(2) . 2_565 ?
O15 Ho1 O5 144.65(13) . . ?
O15 Ho1 O13 143.5(2) . . ?
O15 Ho1 O14 111.4(3) . . ?
O15 Ho1 O16 81.1(2) . . ?
O16 Ho1 O1 144.8(2) . . ?
O16 Ho1 O3 76.87(14) . 1_565 ?
O16 Ho1 O4 74.81(19) . 2_565 ?
O16 Ho1 O5 72.5(2) . . ?
O16 Ho1 O13 107.4(2) . . ?
O16 Ho1 O14 139.7(2) . . ?
O8 Ho2 O9 141.1(2) . . ?
O8 Ho2 O10 74.68(17) . 2_564 ?
O8 Ho2 O11 75.84(17) . 1_565 ?
O8 Ho2 O17 83.6(2) . . ?
O8 Ho2 O18 74.60(19) . . ?
O8 Ho2 O19 112.7(3) . . ?
O8 Ho2 O20 142.59(19) . . ?
O10 Ho2 O9 141.58(17) 2_564 . ?
O11 Ho2 O9 119.2(2) 1_565 . ?
O11 Ho2 O10 75.03(18) 1_565 2_564 ?
O11 Ho2 O17 74.33(19) 1_565 . ?
O17 Ho2 O9 68.77(17) . . ?
O17 Ho2 O10 145.87(13) . 2_564 ?
O18 Ho2 O9 72.7(2) . . ?
O18 Ho2 O10 120.9(3) . 2_564 ?
O18 Ho2 O11 140.2(2) . 1_565 ?
O18 Ho2 O17 76.4(3) . . ?
O19 Ho2 O9 76.31(16) . . ?
O19 Ho2 O10 75.21(19) . 2_564 ?
O19 Ho2 O11 145.3(2) . 1_565 ?
O19 Ho2 O17 138.4(2) . . ?
O19 Ho2 O18 72.1(2) . . ?
O20 Ho2 O9 74.41(19) . . ?
O20 Ho2 O10 76.5(2) . 2_564 ?
O20 Ho2 O11 74.02(19) . 1_565 ?
O20 Ho2 O17 108.7(3) . . ?
O20 Ho2 O18 141.95(16) . . ?
O20 Ho2 O19 82.0(2) . . ?

loop_
_geom_bond_atom_site_label_1
_geom_bond_atom_site_label_2
_geom_bond_distance
_geom_bond_site_symmetry_2
_geom_bond_publ_flag
C1 C2 1.479(9) . ?
C1 C4 1.493(10) . ?
C1 O1 1.245(8) . ?
C2 C3 1.468(10) . ?
C2 O2 1.238(9) . ?
C3 C4 1.449(9) . ?
C3 O3 1.262(8) . ?
C4 O4 1.252(9) . ?
C5 C6 1.455(7) . ?
C5 C8 1.463(7) . ?
C5 O5 1.272(6) . ?
C6 C7 1.470(9) . ?
C6 O6 1.236(8) . ?
C7 C8 1.464(8) . ?
C7 O7 1.255(7) . ?
C8 O8 1.241(7) . ?
C9 C10 1.461(9) . ?
C9 C12 1.453(10) . ?
C9 O9 1.262(8) . ?
C10 C11 1.447(10) . ?
C10 O10 1.273(9) . ?
C11 C12 1.461(9) . ?
C11 O11 1.248(8) . ?
C12 O12 1.263(9) . ?
O1 Ho1 2.348(5) . ?
O3 Ho1 2.396(5) 1_545 ?
O4 Ho1 2.409(6) 2_564 ?
O5 Ho1 2.398(6) . ?
O8 Ho2 2.294(5) . ?
O9 Ho2 2.427(5) . ?
O10 Ho2 2.402(5) 2_565 ?
O11 Ho2 2.368(5) 1_545 ?
O13 H13A 0.8552 . ?
O13 H13B 0.8564 . ?
O13 Ho1 2.354(5) . ?
O14 H14A 0.8465 . ?
O14 H14B 0.8486 . ?
O14 Ho1 2.369(7) . ?
O15 H15A 0.8458 . ?
O15 H15B 0.8439 . ?
O15 Ho1 2.295(6) . ?
O16 H16A 0.8434 . ?
O16 H16B 0.8440 . ?
O16 Ho1 2.314(5) . ?
O17 H17A 0.8567 . ?
O17 H17B 0.8613 . ?
O17 Ho2 2.383(7) . ?
O18 H18A 0.8430 . ?
O18 H18B 0.8442 . ?
O18 Ho2 2.352(6) . ?
O19 H19A 0.8402 . ?
O19 H19B 0.8441 . ?
O19 Ho2 2.345(5) . ?
O20 H20A 0.8541 . ?
O20 H20B 0.8546 . ?
O20 Ho2 2.328(6) . ?
Ho1 O3 2.396(5) 1_565 ?
Ho1 O4 2.409(6) 2_565 ?
Ho2 O10 2.402(5) 2_564 ?
Ho2 O11 2.368(5) 1_565 ?

loop_
_geom_torsion_atom_site_label_1
_geom_torsion_atom_site_label_2
_geom_torsion_atom_site_label_3
_geom_torsion_atom_site_label_4
_geom_torsion
_geom_torsion_site_symmetry_1
_geom_torsion_site_symmetry_2
_geom_torsion_site_symmetry_3
_geom_torsion_site_symmetry_4
_geom_torsion_publ_flag
C1 C2 C3 C4 -5.1(7) . . . . ?
C1 C2 C3 O3 168.8(9) . . . . ?
C1 C4 O4 Ho1 -147.8(7) . . . 2_564 ?
C2 C1 C4 C3 -5.0(7) . . . . ?
C2 C1 C4 O4 178.9(9) . . . . ?
C2 C1 O1 Ho1 140.3(8) . . . . ?
C2 C3 C4 C1 5.0(7) . . . . ?
C2 C3 C4 O4 -179.1(10) . . . . ?
C2 C3 O3 Ho1 -32.4(14) . . . 1_545 ?
C3 C4 O4 Ho1 37.9(15) . . . 2_564 ?
C4 C1 C2 C3 4.9(7) . . . . ?
C4 C1 C2 O2 -179.7(10) . . . . ?
C4 C1 O1 Ho1 -32.2(16) . . . . ?
C4 C3 O3 Ho1 139.0(8) . . . 1_545 ?
C5 C6 C7 C8 -6.2(5) . . . . ?
C5 C6 C7 O7 170.8(8) . . . . ?
C5 C8 O8 Ho2 -42.8(12) . . . . ?
C6 C5 C8 C7 -6.3(5) . . . . ?
C6 C5 C8 O8 174.8(8) . . . . ?
C6 C5 O5 Ho1 33.9(12) . . . . ?
C6 C7 C8 C5 6.2(5) . . . . ?
C6 C7 C8 O8 -174.8(8) . . . . ?
C7 C8 O8 Ho2 138.7(6) . . . . ?
C8 C5 C6 C7 6.2(5) . . . . ?
C8 C5 C6 O6 -172.1(9) . . . . ?
C8 C5 O5 Ho1 -144.7(6) . . . . ?
C9 C10 C11 C12 3.9(7) . . . . ?
C9 C10 C11 O11 -172.1(10) . . . . ?
C9 C10 O10 Ho2 -38.0(13) . . . 2_565 ?
C10 C9 C12 C11 3.9(7) . . . . ?
C10 C9 C12 O12 -179.0(10) . . . . ?
C10 C9 O9 Ho2 -144.3(8) . . . . ?
C10 C11 C12 C9 -3.9(7) . . . . ?
C10 C11 C12 O12 179.0(10) . . . . ?
C10 C11 O11 Ho2 38.4(15) . . . 1_545 ?
C11 C10 O10 Ho2 146.3(7) . . . 2_565 ?
C12 C9 C10 C11 -3.9(7) . . . . ?
C12 C9 C10 O10 179.2(9) . . . . ?
C12 C9 O9 Ho2 29.6(14) . . . . ?
C12 C11 O11 Ho2 -136.2(8) . . . 1_545 ?
O1 C1 C2 C3 -169.8(9) . . . . ?
O1 C1 C2 O2 5.5(18) . . . . ?
O1 C1 C4 C3 169.6(10) . . . . ?
O1 C1 C4 O4 -6.5(17) . . . . ?
O2 C2 C3 C4 179.7(10) . . . . ?
O2 C2 C3 O3 -6.4(18) . . . . ?
O3 C3 C4 C1 -168.8(9) . . . . ?
O3 C3 C4 O4 7.1(18) . . . . ?
O5 C5 C6 C7 -172.8(7) . . . . ?
O5 C5 C6 O6 8.9(15) . . . . ?
O5 C5 C8 C7 172.8(7) . . . . ?
O5 C5 C8 O8 -6.2(13) . . . . ?
O6 C6 C7 C8 172.1(9) . . . . ?
O6 C6 C7 O7 -10.9(15) . . . . ?
O7 C7 C8 C5 -171.0(7) . . . . ?
O7 C7 C8 O8 8.0(12) . . . . ?
O9 C9 C10 C11 171.9(9) . . . . ?
O9 C9 C10 O10 -5.0(17) . . . . ?
O9 C9 C12 C11 -171.8(9) . . . . ?
O9 C9 C12 O12 5.3(17) . . . . ?
O10 C10 C11 C12 -179.2(9) . . . . ?
O10 C10 C11 O11 4.8(17) . . . . ?
O11 C11 C12 C9 172.5(8) . . . . ?
O11 C11 C12 O12 -4.6(17) . . . . ?
